data_7002862
loop_
_publ_author_name
'Sengupta, Oindrila'
'Song, You'
'Mukherjee, Partha Sarathi'

_publ_section_title
;
 Co(ii) and Cr(iii) complexes of formate--formamide mixed ligands:
 synthesis, structures, single crystal-to-single crystal transformation
 and magnetic behaviour
;
_journal_issue 46
_journal_name_full 'Dalton Transactions'
_journal_page_first 10343
_journal_page_last 10352
_journal_paper_doi 10.1039/b916878h
_journal_year 2009
_chemical_formula_moiety 'C6 H12 Cr N3 O12'
_chemical_formula_sum 'C6 H12 Cr N3 O12'
_chemical_formula_weight 370.19
_space_group_IT_number 146
_symmetry_cell_setting trigonal
_symmetry_space_group_name_Hall 'R 3'
_symmetry_space_group_name_H-M 'R 3 :H'
_atom_sites_solution_hydrogens geom
_atom_sites_solution_primary direct
_atom_sites_solution_secondary difmap
_audit_creation_method SHELXL-97
_cell_angle_alpha 90.00
_cell_angle_beta 90.00
_cell_angle_gamma 120.00
_cell_formula_units_Z 3
_cell_length_a 7.94120(10)
_cell_length_b 7.94120(10)
_cell_length_c 21.5191(5)
_cell_measurement_reflns_used 3370
_cell_measurement_temperature 293(2)
_cell_measurement_theta_max 30.43
_cell_measurement_theta_min 2.84
_cell_volume 1175.24(3)
_computing_cell_refinement 'Bruker SMART'
_computing_data_collection 'Bruker SMART'
_computing_data_reduction 'Bruker SAINT'
_computing_molecular_graphics 'ORTEP-3 for Windows (Farrugia, 1999)'
_computing_publication_material WinGX
_computing_structure_refinement 'SHELXL-97 (Sheldrick, 2008)'
_computing_structure_solution 'SHELXS97 (Sheldrick, 2008)'
_diffrn_ambient_temperature 293(2)
_diffrn_measured_fraction_theta_full 0.995
_diffrn_measured_fraction_theta_max 0.995
_diffrn_measurement_device_type 'CCD area detector'
_diffrn_measurement_method 'phi and omega scans'
_diffrn_radiation_monochromator graphite
_diffrn_radiation_source 'fine-focus sealed tube'
_diffrn_radiation_type MoK\a
_diffrn_radiation_wavelength 0.71073
_diffrn_reflns_av_R_equivalents 0.0174
_diffrn_reflns_av_sigmaI/netI 0.0138
_diffrn_reflns_limit_h_max 11
_diffrn_reflns_limit_h_min -11
_diffrn_reflns_limit_k_max 11
_diffrn_reflns_limit_k_min -10
_diffrn_reflns_limit_l_max 17
_diffrn_reflns_limit_l_min -30
_diffrn_reflns_number 4689
_diffrn_reflns_theta_full 30.51
_diffrn_reflns_theta_max 30.51
_diffrn_reflns_theta_min 2.84
_exptl_absorpt_coefficient_mu 0.793
_exptl_absorpt_correction_T_max 0.8705
_exptl_absorpt_correction_T_min 0.8325
_exptl_absorpt_correction_type empirical
_exptl_absorpt_process_details SADABS
_exptl_crystal_colour violet
_exptl_crystal_density_diffrn 1.569
_exptl_crystal_density_method 'not measured'
_exptl_crystal_description 'prism shaped'
_exptl_crystal_F_000 567
_exptl_crystal_size_max 0.24
_exptl_crystal_size_mid 0.21
_exptl_crystal_size_min 0.18
_refine_diff_density_max 2.759
_refine_diff_density_min -0.556
_refine_diff_density_rms 0.144
_refine_ls_abs_structure_details 'Flack H D (1983), Acta Cryst. A39, 876-881'
_refine_ls_abs_structure_Flack 10(10)
_refine_ls_extinction_method none
_refine_ls_goodness_of_fit_ref 1.165
_refine_ls_hydrogen_treatment constr
_refine_ls_matrix_type full
_refine_ls_number_parameters 67
_refine_ls_number_reflns 1112
_refine_ls_number_restraints 1
_refine_ls_restrained_S_all 1.164
_refine_ls_R_factor_all 0.0757
_refine_ls_R_factor_gt 0.0730
_refine_ls_shift/su_max 0.000
_refine_ls_shift/su_mean 0.000
_refine_ls_structure_factor_coef Fsqd
_refine_ls_weighting_details 'calc w=1/[\s^2^(Fo^2^)+(0.1450P)^2^+5.0031P] where P=(Fo^2^+2Fc^2^)/3'
_refine_ls_weighting_scheme calc
_refine_ls_wR_factor_gt 0.2175
_refine_ls_wR_factor_ref 0.2226
_reflns_number_gt 1056
_reflns_number_total 1112
_reflns_threshold_expression >2\s(I)
_cod_data_source_file b916878h.txt
_cod_data_source_block 2b_
_cod_original_sg_symbol_H-M R3
_cod_database_code 7002862

loop_
_symmetry_equiv_pos_as_xyz
'x, y, z'
'-y, x-y, z'
'-x+y, -x, z'
'x+2/3, y+1/3, z+1/3'
'-y+2/3, x-y+1/3, z+1/3'
'-x+y+2/3, -x+1/3, z+1/3'
'x+1/3, y+2/3, z+2/3'
'-y+1/3, x-y+2/3, z+2/3'
'-x+y+1/3, -x+2/3, z+2/3'

loop_
_atom_site_label
_atom_site_type_symbol
_atom_site_fract_x
_atom_site_fract_y
_atom_site_fract_z
_atom_site_U_iso_or_equiv
_atom_site_adp_type
_atom_site_occupancy
_atom_site_symmetry_multiplicity
_atom_site_calc_flag
_atom_site_refinement_flags
_atom_site_disorder_assembly
_atom_site_disorder_group
Cr1 Cr 0.3333 0.6667 0.10873(7) 0.0243(4) Uani 1 3 d S . .
C2 C 0.5986(13) 0.5844(12) 0.1794(5) 0.050(2) Uani 1 1 d . . .
H2 H 0.5277 0.4600 0.1627 0.060 Uiso 1 1 calc R . .
C1 C 0.2559(12) 0.3264(10) 0.0394(4) 0.0333(14) Uani 1 1 d . . .
H1 H 0.1326 0.2803 0.0562 0.040 Uiso 1 1 calc R . .
O1 O 0.3776(7) 0.4898(7) 0.0536(2) 0.0305(10) Uani 1 1 d . . .
O2 O 0.5501(9) 0.7156(7) 0.1613(3) 0.0364(12) Uani 1 1 d . . .
O3 O 0.7293(8) 0.6142(8) 0.2162(3) 0.0401(14) Uani 1 1 d . . .
N1 N 0.2763(9) 0.2154(10) 0.0056(3) 0.0366(15) Uani 1 1 d . . .
H1A H 0.3875 0.2510 -0.0112 0.044 Uiso 1 1 calc R . .
H1B H 0.1796 0.1013 -0.0016 0.044 Uiso 1 1 calc R . .
O1W O 0.0000 0.0000 -0.0573(3) 0.0051(6) Uani 1 3 d S . .
O2W O 0.0000 0.0000 0.2487(6) 0.048(3) Uani 1 3 d S . .
O3W O 0.6667 0.3333 -0.0388(6) 0.060(3) Uani 1 3 d S . .

loop_
_atom_site_aniso_label
_atom_site_aniso_U_11
_atom_site_aniso_U_22
_atom_site_aniso_U_33
_atom_site_aniso_U_23
_atom_site_aniso_U_13
_atom_site_aniso_U_12
Cr1 0.0229(4) 0.0229(4) 0.0271(6) 0.000 0.000 0.0114(2)
C2 0.057(5) 0.022(3) 0.077(6) 0.006(3) 0.001(4) 0.025(4)
C1 0.042(4) 0.035(3) 0.031(3) -0.009(3) 0.004(3) 0.025(3)
O1 0.029(2) 0.026(2) 0.040(3) -0.0125(19) 0.0021(19) 0.0170(19)
O2 0.048(3) 0.030(2) 0.038(3) 0.000(2) 0.002(2) 0.024(2)
O3 0.041(3) 0.032(3) 0.047(3) 0.006(2) -0.008(2) 0.018(2)
N1 0.034(3) 0.029(3) 0.053(4) -0.023(3) -0.004(3) 0.020(3)
O1W 0.0030(7) 0.0030(7) 0.0092(14) 0.000 0.000 0.0015(4)
O2W 0.043(3) 0.043(3) 0.059(6) 0.000 0.000 0.0216(17)
O3W 0.068(5) 0.068(5) 0.044(6) 0.000 0.000 0.034(2)

loop_
_atom_type_symbol
_atom_type_description
_atom_type_scat_dispersion_real
_atom_type_scat_dispersion_imag
_atom_type_scat_source
C C 0.0033 0.0016 'International Tables Vol C Tables 4.2.6.8 and 6.1.1.4'
H H 0.0000 0.0000 'International Tables Vol C Tables 4.2.6.8 and 6.1.1.4'
N N 0.0061 0.0033 'International Tables Vol C Tables 4.2.6.8 and 6.1.1.4'
O O 0.0106 0.0060 'International Tables Vol C Tables 4.2.6.8 and 6.1.1.4'
Cr Cr 0.3209 0.6236 'International Tables Vol C Tables 4.2.6.8 and 6.1.1.4'

loop_
_geom_angle_atom_site_label_1
_geom_angle_atom_site_label_2
_geom_angle_atom_site_label_3
_geom_angle
_geom_angle_site_symmetry_1
_geom_angle_site_symmetry_3
_geom_angle_publ_flag
O2 Cr1 O2 89.1(3) 2_665 . ?
O2 Cr1 O2 89.1(3) 2_665 3_565 ?
O2 Cr1 O2 89.1(3) . 3_565 ?
O2 Cr1 O1 90.4(2) 2_665 3_565 ?
O2 Cr1 O1 178.7(3) . 3_565 ?
O2 Cr1 O1 92.1(2) 3_565 3_565 ?
O2 Cr1 O1 92.1(2) 2_665 2_665 ?
O2 Cr1 O1 90.4(2) . 2_665 ?
O2 Cr1 O1 178.7(3) 3_565 2_665 ?
O1 Cr1 O1 88.4(2) 3_565 2_665 ?
O2 Cr1 O1 178.7(3) 2_665 . ?
O2 Cr1 O1 92.1(2) . . ?
O2 Cr1 O1 90.4(2) 3_565 . ?
O1 Cr1 O1 88.4(2) 3_565 . ?
O1 Cr1 O1 88.4(2) 2_665 . ?
O3 C2 O2 125.5(8) . . ?
O1 C1 N1 127.3(8) . . ?
C1 O1 Cr1 125.3(4) . . ?
C2 O2 Cr1 126.1(6) . . ?

loop_
_geom_bond_atom_site_label_1
_geom_bond_atom_site_label_2
_geom_bond_distance
_geom_bond_site_symmetry_2
_geom_bond_publ_flag
Cr1 O2 1.930(6) 2_665 ?
Cr1 O2 1.930(6) . ?
Cr1 O2 1.930(6) 3_565 ?
Cr1 O1 2.000(5) 3_565 ?
Cr1 O1 2.000(5) 2_665 ?
Cr1 O1 2.000(5) . ?
C2 O3 1.232(12) . ?
C2 O2 1.337(9) . ?
C1 O1 1.208(9) . ?
C1 N1 1.214(8) . ?
